data_7711360
loop_
_publ_author_name
'Gajda, Roman'
'Piekara, Anna'
'Tcho\'n, Daniel'
'Wo\'zniak, Krzysztof'
'S\/lawi\'nski, Wojciech A.'

_publ_section_title
;
 Charge density studies of single and transient (single to double)
 boron--oxygen bonds in (NH4)2B4O5(OH)4&#x00B7;2H2O
;
_journal_name_full 'Dalton Transactions'
_journal_paper_doi 10.1039/D2DT02442J
_journal_year 2022
_chemical_formula_moiety 'B4 H4 O9, 2(H4 N), 2(H2 O)'
_chemical_formula_sum 'B4 H16 N2 O11'
_chemical_formula_weight 263.39
_space_group_crystal_system monoclinic
_space_group_IT_number 4
_space_group_name_Hall 'P 2yb'
_space_group_name_H-M_alt 'P 1 21 1'
_audit_update_record
;
2022-06-23 deposited with the CCDC.	2022-09-07 downloaded from the CCDC.
;
_cell_angle_alpha 90
_cell_angle_beta 98.6290(9)
_cell_angle_gamma 90
_cell_formula_units_Z 2
_cell_length_a 7.16499(7)
_cell_length_b 10.59066(11)
_cell_length_c 7.24742(6)
_cell_measurement_reflns_used 51795
_cell_measurement_temperature 90.1(6)
_cell_measurement_theta_max 65.9010
_cell_measurement_theta_min 3.4460
_cell_volume 543.723(9)
_computing_cell_refinement 'CrysAlisPro 1.171.42.36a (Rigaku OD, 2021)'
_computing_data_collection 'CrysAlisPro 1.171.42.36a (Rigaku OD, 2021)'
_computing_data_reduction 'CrysAlisPro 1.171.42.36a (Rigaku OD, 2021)'
_computing_molecular_graphics 'Olex2 1.5 (Dolomanov et al., 2009)'
_computing_publication_material 'Olex2 1.5 (Dolomanov et al., 2009)'
_computing_structure_refinement 'SHELXL 2018/3 (Sheldrick, 2015)'
_computing_structure_solution 'olex2.solve 1.5 (Bourhis et al., 2015)'
_diffrn_ambient_environment N~2~
_diffrn_ambient_temperature 90.1(6)
_diffrn_detector 'Hybrid Pixel Array Detector'
_diffrn_detector_area_resol_mean 10.0000
_diffrn_detector_type HyPix
_diffrn_measured_fraction_theta_full 0.998
_diffrn_measured_fraction_theta_max 0.997
_diffrn_measurement_device 'four-circle diffractometer'
_diffrn_measurement_device_type 'SuperNova, Dual, Cu at home/near, HyPix'
_diffrn_measurement_method '\w scans'
_diffrn_orient_matrix_type 'CrysAlisPro convention (1999,Acta A55,543-557)'
_diffrn_orient_matrix_UB_11 0.0680994000
_diffrn_orient_matrix_UB_12 -0.0409611000
_diffrn_orient_matrix_UB_13 0.0496646000
_diffrn_orient_matrix_UB_21 -0.0036795000
_diffrn_orient_matrix_UB_22 0.0349905000
_diffrn_orient_matrix_UB_23 0.0828323000
_diffrn_orient_matrix_UB_31 -0.0733158000
_diffrn_orient_matrix_UB_32 -0.0397881000
_diffrn_orient_matrix_UB_33 0.0217033000
_diffrn_radiation_monochromator mirror
_diffrn_radiation_probe x-ray
_diffrn_radiation_type 'Mo K\a'
_diffrn_radiation_wavelength 0.71073
_diffrn_reflns_av_R_equivalents 0.0555
_diffrn_reflns_av_unetI/netI 0.0410
_diffrn_reflns_Laue_measured_fraction_full 0.998
_diffrn_reflns_Laue_measured_fraction_max 0.997
_diffrn_reflns_limit_h_max 17
_diffrn_reflns_limit_h_min -17
_diffrn_reflns_limit_k_max 26
_diffrn_reflns_limit_k_min -26
_diffrn_reflns_limit_l_max 18
_diffrn_reflns_limit_l_min -18
_diffrn_reflns_number 94540
_diffrn_reflns_point_group_measured_fraction_full 0.999
_diffrn_reflns_point_group_measured_fraction_max 0.992
_diffrn_reflns_theta_full 25.242
_diffrn_reflns_theta_max 62.671
_diffrn_reflns_theta_min 3.433
_diffrn_source 'micro-focus sealed X-ray tube'
_diffrn_source_type 'SuperNova (Mo) X-ray Source'
_exptl_absorpt_coefficient_mu 0.159
_exptl_absorpt_correction_T_max 1.00000
_exptl_absorpt_correction_T_min 0.73842
_exptl_absorpt_correction_type multi-scan
_exptl_absorpt_process_details
;
CrysAlisPro 1.171.42.36a (Rigaku Oxford Diffraction, 2021)
Empirical absorption correction using spherical harmonics,
implemented in SCALE3 ABSPACK scaling algorithm.
;
_exptl_crystal_colour colourless
_exptl_crystal_density_diffrn 1.609
_exptl_crystal_description irregular
_exptl_crystal_F_000 276
_exptl_crystal_size_max 0.27
_exptl_crystal_size_mid 0.15
_exptl_crystal_size_min 0.12
_refine_diff_density_max 0.571
_refine_diff_density_min -0.308
_refine_diff_density_rms 0.058
_refine_ls_extinction_method none
_refine_ls_goodness_of_fit_ref 1.156
_refine_ls_matrix_type full
_refine_ls_number_parameters 460
_refine_ls_number_reflns 13460
_refine_ls_number_restraints 0
_refine_ls_R_factor_all 0.038
_refine_ls_R_factor_gt 0.031
_refine_ls_R_Fsqd_factor 0.039
_refine_ls_shift/su_max 0.01514
_refine_ls_structure_factor_coef Fsqd
_refine_ls_weighting_details
;
calc w2 = 1/[s^2^(Fo^2^)]
;
_refine_ls_weighting_scheme calc
_refine_ls_wR_factor_ref 0.071
_reflns_Friedel_coverage 0.934
_reflns_Friedel_fraction_full 1.000
_reflns_Friedel_fraction_max 0.986
_reflns_number_gt 15709
_reflns_number_total 17621
_reflns_threshold_expression 'I > 2\s(I)'
_cod_data_source_file d2dt02442j2.cif
_cod_data_source_block Multipole_Model_Refinement
_cod_database_code 7711360
_chemical_oxdiff_formula B4O11N2H16
_shelx_space_group_comment
;
The symmetry employed for this shelxl refinement is uniquely defined
by the following loop, which should always be used as a source of
symmetry information in preference to the above space-group names.
They are only intended as comments.
;

loop_
_space_group_symop_operation_xyz
'x, y, z'
'-x, y+1/2, -z'

loop_
_atom_local_axes_atom_label
_atom_local_axes_atom0
_atom_local_axes_ax1
_atom_local_axes_atom1
_atom_local_axes_atom2
_atom_local_axes_ax2
O(1) B(3) Z O(1) B(1) Y
O(2) B(3) Z O(2) B(2) Y
O(3) B(4) Z O(3) B(1) Y
O(4) B(4) Z O(4) B(2) Y
O(5) B(1) Z O(5) B(2) Y
O(6) H(6) Z O(6) B(1) Y
O(7) H(7) Z O(7) B(2) Y
O(8) H(8) Z O(8) B(3) Y
O(9) H(9) Z O(9) B(4) Y
O(10) H(10B) Z O(10) H(10A) Y
O(11) H(11A) Z O(11) H(11B) Y
N(1) H(1C) Z N(1) H(1B) Y
N(2) H(2B) Z N(2) H(2D) Y
B(1) O(6) Z B(1) O(5) Y
B(2) O(7) Z B(2) O(5) Y
B(3) O(1) Z B(3) O(2) Y
B(4) O(4) Z B(4) O(3) Y
H(1A) N(1) Z H(1A) H(1B) Y
H(1B) N(1) Z H(1B) H(1A) Y
H(1C) N(1) Z H(1C) H(1D) Y
H(1D) N(1) Z H(1D) H(1C) Y
H(2A) N(2) Z H(2A) H(2B) Y
H(2B) N(2) Z H(2B) H(2D) Y
H(2C) N(2) Z H(2C) H(2B) Y
H(2D) N(2) Z H(2D) H(2B) Y
H(6) O(6) Z H(6) B(1) Y
H(7) O(7) Z H(7) B(2) Y
H(8) O(8) Z H(8) B(3) Y
H(9) O(9) Z H(9) B(4) Y
H(10A) O(10) Z H(10A) H(10B) Y
H(10B) O(10) Z H(10B) H(10A) Y
H(11A) O(11) Z H(11A) H(11B) Y
H(11B) O(11) Z H(11B) H(11A) Y

loop_
_atom_rho_multipole_atom_label
_atom_rho_multipole_coeff_Pv
_atom_rho_multipole_coeff_P00
_atom_rho_multipole_coeff_P11
_atom_rho_multipole_coeff_P1-1
_atom_rho_multipole_coeff_P10
_atom_rho_multipole_coeff_P20
_atom_rho_multipole_coeff_P21
_atom_rho_multipole_coeff_P2-1
_atom_rho_multipole_coeff_P22
_atom_rho_multipole_coeff_P2-2
_atom_rho_multipole_coeff_P30
_atom_rho_multipole_coeff_P31
_atom_rho_multipole_coeff_P3-1
_atom_rho_multipole_coeff_P32
_atom_rho_multipole_coeff_P3-2
_atom_rho_multipole_coeff_P33
_atom_rho_multipole_coeff_P3-3
_atom_rho_multipole_coeff_P40
_atom_rho_multipole_coeff_P41
_atom_rho_multipole_coeff_P4-1
_atom_rho_multipole_coeff_P42
_atom_rho_multipole_coeff_P4-2
_atom_rho_multipole_coeff_P43
_atom_rho_multipole_coeff_P4-3
_atom_rho_multipole_coeff_P44
_atom_rho_multipole_coeff_P4-4
_atom_rho_multipole_kappa
_atom_rho_multipole_kappa_prime0
_atom_rho_multipole_kappa_prime1
_atom_rho_multipole_kappa_prime2
_atom_rho_multipole_kappa_prime3
_atom_rho_multipole_kappa_prime4
_atom_rho_multipole_radial_slater_n0
_atom_rho_multipole_radial_slater_zeta0
_atom_rho_multipole_radial_slater_n1
_atom_rho_multipole_radial_slater_zeta1
_atom_rho_multipole_radial_slater_n2
_atom_rho_multipole_radial_slater_zeta2
_atom_rho_multipole_radial_slater_n3
_atom_rho_multipole_radial_slater_zeta3
_atom_rho_multipole_radial_slater_n4
_atom_rho_multipole_radial_slater_zeta4
O(1) 7.02(5) 0 -0.013(16) -0.104(13) 0.035(18) 0.010(12) -0.016(12) -0.004(12) -0.025(12) -0.003(13) 0.044(18) -0.014(19) -0.009(18) 0.081(18) -0.002(16) 0.044(17) 0.025(17) -0.01(2) -0.022(18) 0.009(17) -0.027(19) 0.010(19) -0.022(18) 0.005(19) -0.027(18) -0.006(19) 0.9517(15) 1 1 1 1 1 2 4.466 2 4.466 2 4.466 3 4.466 4 4.466
O(2) 6.93(5) 0 -0.016(16) -0.135(17) 0.118(15) 0.043(13) -0.023(13) 0.011(11) 0.014(12) 0.005(12) 0.07(2) 0.014(18) -0.004(17) 0.043(19) 0.006(18) 0.013(19) 0.005(17) -0.00(2) 0.032(19) -0.016(18) -0.01(2) 0.01(2) -0.041(19) 0.019(19) -0.003(18) 0.038(19) 0.9517(15) 1 1 1 1 1 2 4.466 2 4.466 2 4.466 3 4.466 4 4.466
O(3) 6.94(5) 0 0.067(16) 0.026(13) 0.063(18) -0.009(13) -0.028(13) 0.002(11) -0.018(12) 0.023(12) 0.071(19) 0.05(2) -0.024(18) 0.059(18) 0.010(15) -0.012(17) 0.009(17) 0.01(2) -0.00(2) 0.006(17) -0.01(2) -0.038(19) 0.052(19) 0.013(19) -0.005(18) 0.018(18) 0.9517(15) 1 1 1 1 1 2 4.466 2 4.466 2 4.466 3 4.466 4 4.466
O(4) 6.86(5) 0 -0.095(17) 0.077(17) -0.166(14) 0.016(12) 0.004(13) -0.035(11) -0.015(13) 0.015(13) 0.067(19) -0.007(17) 0.028(16) 0.085(19) -0.029(18) 0.000(19) -0.006(18) 0.02(2) 0.014(19) 0.031(17) 0.008(19) 0.03(2) 0.042(19) 0.007(19) -0.007(19) -0.02(2) 0.9517(15) 1 1 1 1 1 2 4.466 2 4.466 2 4.466 3 4.466 4 4.466
O(5) 6.86(5) 0 0.140(11) 0.01(2) -0.069(12) -0.010(11) 0.007(10) -0.011(11) 0.029(10) -0.020(11) 0.065(14) -0.016(14) -0.031(19) 0.023(14) 0.00(2) 0.014(13) -0.02(2) 0.004(18) -0.024(16) 0.017(18) 0.006(17) 0.018(17) -0.014(17) 0.011(18) -0.028(16) 0.016(16) 0.9517(15) 1 1 1 1 1 2 4.466 2 4.466 2 4.466 3 4.466 4 4.466
O(6) 6.89(5) 0 -0.088(13) 0.066(17) 0.072(15) -0.016(12) -0.042(11) 0.057(11) 0.022(11) -0.036(11) 0.07(2) -0.072(17) 0.090(14) 0.028(17) -0.015(17) 0.022(18) -0.050(17) 0.023(18) -0.056(17) 0.002(17) 0.010(17) -0.031(18) 0.039(18) 0.031(17) -0.028(17) -0.005(17) 0.9517(15) 1 1 1 1 1 2 4.466 2 4.466 2 4.466 3 4.466 4 4.466
O(7) 6.67(5) 0 -0.03(2) 0.033(12) 0.449(12) 0.405(12) -0.063(14) 0.100(11) -0.091(13) -0.012(15) 0.294(16) -0.03(2) 0.015(14) 0.050(15) -0.03(2) -0.01(2) -0.006(17) 0.12(2) -0.01(2) -0.008(16) 0.007(19) -0.01(2) -0.04(2) 0.04(2) 0.01(2) -0.02(2) 0.9517(15) 1 1 1 1 1 2 4.466 2 4.466 2 4.466 3 4.466 4 4.466
O(8) 6.77(5) 0 -0.034(16) -0.063(17) 0.260(15) 0.049(13) -0.015(12) 0.068(12) -0.017(12) 0.044(12) 0.18(2) 0.046(18) 0.059(17) -0.012(19) -0.016(18) -0.038(18) 0.036(17) 0.04(2) -0.019(19) 0.014(18) -0.017(19) -0.034(19) 0.022(19) 0.014(19) 0.025(18) -0.009(18) 0.9517(15) 1 1 1 1 1 2 4.466 2 4.466 2 4.466 3 4.466 4 4.466
O(9) 6.84(5) 0 -0.041(16) 0.106(13) 0.162(18) 0.004(13) -0.020(12) 0.031(12) -0.036(12) -0.015(12) 0.071(18) -0.04(2) -0.015(18) -0.010(17) -0.014(16) -0.015(16) 0.066(17) -0.06(2) -0.07(2) -0.061(18) -0.008(19) -0.018(19) 0.011(19) -0.051(19) 0.032(18) 0.001(18) 0.9517(15) 1 1 1 1 1 2 4.466 2 4.466 2 4.466 3 4.466 4 4.466
O(10) 6.37(6) 0 0.119(18) -0.19(2) 0.29(2) 0.22(2) 0.25(2) -0.026(17) -0.29(2) 0.01(2) 0.09(3) 0.18(3) -0.28(2) 0.00(3) -0.30(3) -0.02(3) 0.09(3) -0.10(4) 0.10(4) -0.02(3) 0.03(3) -0.17(3) -0.19(3) -0.08(3) 0.02(3) 0.02(3) 0.9517(15) 1 1 1 1 1 2 4.466 2 4.466 2 4.466 3 4.466 4 4.466
O(11) 4.98(6) 0 0.021(13) -0.036(15) -0.02(2) -0.146(17) 0.009(15) 0.021(15) -0.126(14) 0.059(14) 0.03(3) -0.02(2) 0.07(2) 0.03(2) -0.00(2) -0.061(17) 0.050(18) 0.18(3) 0.01(2) -0.00(2) 0.00(2) 0.02(2) 0.04(2) -0.04(2) 0.09(2) 0.03(2) 0.9517(15) 1 1 1 1 1 2 4.466 2 4.466 2 4.466 3 4.466 4 4.466
N(1) 6.05(12) 0 0.059(17) -0.17(2) -0.02(2) -0.009(16) 0.035(15) -0.035(15) -0.024(15) 0.006(15) 0.13(2) -0.10(2) -0.02(2) -0.07(2) -0.03(2) -0.13(2) -0.13(2) 0.03(3) 0.03(2) -0.05(2) 0.00(2) 0.03(2) 0.06(2) 0.08(2) 0.02(2) -0.06(2) 0.955(5) 1 1 1 1 1 2 3.83936 2 3.83936 2 3.83936 3 3.83936 4 3.83936
N(2) 6.07(11) 0 -0.091(19) 0.038(17) 0.03(2) -0.023(16) -0.026(15) -0.006(15) 0.023(15) -0.027(14) 0.15(2) 0.00(2) 0.02(2) -0.02(2) -0.045(19) -0.01(2) -0.13(2) 0.06(3) 0.07(2) -0.06(2) 0.01(2) 0.02(2) 0.04(2) 0.04(2) -0.06(2) 0.02(2) 0.955(5) 1 1 1 1 1 2 3.83936 2 3.83936 2 3.83936 3 3.83936 4 3.83936
B(1) 2.69(9) 0 -0.03(3) -0.06(3) -0.18(4) 0.14(3) -0.08(3) 0.02(3) 0.05(3) 0.04(3) 0.25(4) -0.03(4) 0.05(4) 0.02(4) -0.07(4) -0.03(4) -0.15(4) -0.00(6) 0.11(5) 0.19(5) -0.04(5) -0.01(5) 0.07(5) 0.16(5) 0.11(5) 0.00(4) 1.096(10) 1 1 1 1 1 2 2.5246 2 2.5246 2 2.5246 3 2.5246 4 2.5246
B(2) 2.49(9) 0 0.18(3) -0.00(4) 0.13(3) 0.15(3) 0.11(3) 0.04(3) -0.08(3) 0.02(3) 0.28(4) 0.08(3) 0.11(5) 0.02(4) 0.11(4) 0.06(4) -0.16(4) 0.14(5) 0.02(5) -0.04(5) 0.04(5) 0.04(5) 0.04(5) 0.09(5) 0.03(5) 0.03(5) 1.096(10) 1 1 1 1 1 2 2.5246 2 2.5246 2 2.5246 3 2.5246 4 2.5246
B(3) 2.45(9) 0 -0.15(4) -0.19(3) -0.06(4) 0.13(3) -0.03(3) 0.07(3) -0.18(3) 0.02(3) 0.32(4) -0.12(4) -0.04(4) 0.24(4) -0.02(4) -0.03(4) -0.00(4) -0.15(6) 0.09(5) -0.07(5) -0.02(5) 0.06(5) -0.03(5) -0.17(5) 0.10(5) 0.04(5) 1.096(10) 1 1 1 1 1 2 2.5246 2 2.5246 2 2.5246 3 2.5246 4 2.5246
B(4) 2.27(9) 0 0.10(4) 0.04(4) 0.13(3) 0.11(3) 0.04(3) 0.05(3) -0.25(3) 0.07(3) 0.29(5) -0.01(4) 0.08(4) 0.14(4) 0.07(4) 0.04(4) -0.09(4) 0.15(6) -0.09(4) -0.03(5) -0.11(5) 0.03(5) 0.02(5) -0.15(5) 0.11(5) -0.10(5) 1.096(10) 1 1 1 1 1 2 2.5246 2 2.5246 2 2.5246 3 2.5246 4 2.5246
H(1A) 0.52(4) 0 0 0 0.13(4) 0 0 0 0 0 0 0 0 0 0 0 0 0 0 0 0 0 0 0 0 0 1.28(2) 1 1 1 1 1 0 2 1 2 2 2 3 2 4 2
H(1B) 0.64(4) 0 0 0 0.09(4) 0 0 0 0 0 0 0 0 0 0 0 0 0 0 0 0 0 0 0 0 0 1.28(2) 1 1 1 1 1 0 2 1 2 2 2 3 2 4 2
H(1C) 0.50(4) 0 0 0 0.07(4) 0 0 0 0 0 0 0 0 0 0 0 0 0 0 0 0 0 0 0 0 0 1.28(2) 1 1 1 1 1 0 2 1 2 2 2 3 2 4 2
H(1D) 0.63(4) 0 0 0 -0.02(5) 0 0 0 0 0 0 0 0 0 0 0 0 0 0 0 0 0 0 0 0 0 1.28(2) 1 1 1 1 1 0 2 1 2 2 2 3 2 4 2
H(2A) 0.53(4) 0 0 0 0.06(4) 0 0 0 0 0 0 0 0 0 0 0 0 0 0 0 0 0 0 0 0 0 1.28(2) 1 1 1 1 1 0 2 1 2 2 2 3 2 4 2
H(2B) 0.56(4) 0 0 0 0.10(4) 0 0 0 0 0 0 0 0 0 0 0 0 0 0 0 0 0 0 0 0 0 1.28(2) 1 1 1 1 1 0 2 1 2 2 2 3 2 4 2
H(2C) 0.48(4) 0 0 0 0 0 0 0 0 0 0 0 0 0 0 0 0 0 0 0 0 0 0 0 0 0 1.28(2) 1 1 1 1 1 0 2 1 2 2 2 3 2 4 2
H(2D) 0.65(4) 0 0 0 -0.01(4) 0 0 0 0 0 0 0 0 0 0 0 0 0 0 0 0 0 0 0 0 0 1.28(2) 1 1 1 1 1 0 2 1 2 2 2 3 2 4 2
H(6) 0.64(4) 0 0 0 0.01(4) 0 0 0 0 0 0 0 0 0 0 0 0 0 0 0 0 0 0 0 0 0 1.28(2) 1 1 1 1 1 0 2 1 2 2 2 3 2 4 2
H(7) 0.18(3) 0 0 0 0.06(3) 0 0 0 0 0 0 0 0 0 0 0 0 0 0 0 0 0 0 0 0 0 1.28(2) 1 1 1 1 1 0 2 1 2 2 2 3 2 4 2
H(8) 0.47(3) 0 0 0 -0.06(4) 0 0 0 0 0 0 0 0 0 0 0 0 0 0 0 0 0 0 0 0 0 1.28(2) 1 1 1 1 1 0 2 1 2 2 2 3 2 4 2
H(9) 0.57(4) 0 0 0 0.21(4) 0 0 0 0 0 0 0 0 0 0 0 0 0 0 0 0 0 0 0 0 0 1.28(2) 1 1 1 1 1 0 2 1 2 2 2 3 2 4 2
H(10A) 0.58(4) 0 0 0 0.18(5) 0 0 0 0 0 0 0 0 0 0 0 0 0 0 0 0 0 0 0 0 0 1.28(2) 1 1 1 1 1 0 2 1 2 2 2 3 2 4 2
H(10B) 0.05(4) 0 0 0 -0.25(5) 0 0 0 0 0 0 0 0 0 0 0 0 0 0 0 0 0 0 0 0 0 1.28(2) 1 1 1 1 1 0 2 1 2 2 2 3 2 4 2
H(11A) 1.69(6) 0 0 0 0.43(5) 0 0 0 0 0 0 0 0 0 0 0 0 0 0 0 0 0 0 0 0 0 1.28(2) 1 1 1 1 1 0 2 1 2 2 2 3 2 4 2
H(11B) 0.17(3) 0 0 0 -0.23(4) 0 0 0 0 0 0 0 0 0 0 0 0 0 0 0 0 0 0 0 0 0 1.28(2) 1 1 1 1 1 0 2 1 2 2 2 3 2 4 2

loop_
_atom_site_aniso_label
_atom_site_aniso_U_11
_atom_site_aniso_U_22
_atom_site_aniso_U_33
_atom_site_aniso_U_12
_atom_site_aniso_U_13
_atom_site_aniso_U_23
O(1) 0.00774(10) 0.01044(11) 0.01548(12) -0.00161(10) 0.00319(9) -0.00571(10)
O(2) 0.00796(10) 0.01326(12) 0.01519(11) -0.00029(10) 0.00222(9) -0.00649(10)
O(3) 0.01593(13) 0.01155(11) 0.00769(9) 0.00639(11) 0.00366(9) 0.00198(8)
O(4) 0.01550(13) 0.01378(13) 0.00782(9) 0.00634(12) 0.00234(9) -0.00004(9)
O(5) 0.00812(9) 0.00962(10) 0.00797(8) -0.00103(8) 0.00218(7) 0.00034(7)
O(6) 0.01192(11) 0.00720(9) 0.01034(9) 0.00010(9) 0.00117(8) -0.00061(8)
O(7) 0.00871(11) 0.02491(18) 0.00920(10) 0.00109(13) 0.00243(8) -0.00302(12)
O(8) 0.00883(11) 0.01377(13) 0.01494(12) -0.00199(11) -0.00020(9) -0.00504(10)
O(9) 0.01481(13) 0.01423(13) 0.00818(9) 0.00436(12) 0.00056(9) 0.00215(9)
O(10) 0.0454(5) 0.0201(3) 0.0452(4) 0.0061(3) 0.0337(4) -0.0004(3)
O(11) 0.0204(2) 0.0228(2) 0.01923(18) -0.00142(19) 0.00350(16) 0.00281(16)
N(1) 0.01010(11) 0.01115(11) 0.01559(12) 0.00028(10) 0.00235(9) 0.00036(10)
N(2) 0.01583(14) 0.01140(12) 0.01078(10) 0.00013(12) 0.00288(10) -0.00035(9)
B(1) 0.00846(12) 0.00747(11) 0.00809(10) -0.00027(10) 0.00184(8) 0.00003(8)
B(2) 0.00785(12) 0.01172(14) 0.00778(10) 0.00038(10) 0.00233(8) -0.00127(9)
B(3) 0.00775(12) 0.00879(12) 0.00913(10) -0.00034(10) 0.00063(8) -0.00209(9)
B(4) 0.00981(12) 0.00934(12) 0.00708(9) 0.00225(11) 0.00069(8) 0.00005(9)
H(6) 0.028978 0.018007 0.020406 0.003167 -0.000478 0.002637
H(7) 0.018393 0.040435 0.015295 0.002125 0.000913 -0.004151
H(8) 0.015877 0.027565 0.03423 -0.001336 0.005232 -0.007604
H(9) 0.032736 0.024273 0.023089 0.012 0.003836 0.002556

loop_
_atom_site_label
_atom_site_fract_x
_atom_site_fract_y
_atom_site_fract_z
_atom_site_occupancy
_atom_site_symmetry_multiplicity
_atom_site_U_iso_or_equiv
O(1) 0.06330(6) 0.4420(7) 0.68761(6) 1 2 0.011
O(2) 0.24334(6) 0.2977(7) 0.53017(6) 1 2 0.012
O(3) 0.31420(7) 0.4444(7) 0.95190(5) 1 2 0.012
O(4) 0.49508(7) 0.3016(7) 0.79423(5) 1 2 0.012
O(5) 0.37999(5) 0.4958(7) 0.64383(4) 1 2 0.008
O(6) 0.19998(6) 0.6373(7) 0.81445(5) 1 2 0.010
O(7) 0.56627(6) 0.3483(7) 0.49500(5) 1 2 0.014
O(8) -0.08514(6) 0.2770(7) 0.49699(6) 1 2 0.013
O(9) 0.49750(7) 0.2896(7) 1.12288(5) 1 2 0.013
O(10) 0.0622(2) 0.8737(7) 0.9417(2) 1 2 0.034
O(11) 0.14935(10) 0.1120(7) 0.85215(9) 1 2 0.021
N(1) 0.25347(6) 0.0985(7) 0.27322(6) 1 2 0.012
N(2) 0.27281(7) 0.5932(7) 1.26861(5) 1 2 0.013
B(1) 0.24179(6) 0.5076(7) 0.77186(5) 1 2 0.008
B(2) 0.42139(6) 0.3628(7) 0.61210(5) 1 2 0.009
B(3) 0.07439(6) 0.3411(7) 0.57222(5) 1 2 0.009
B(4) 0.43719(6) 0.3454(7) 0.95321(5) 1 2 0.009
H(1A) 0.163676 0.043324 0.294675 1 2 0.028
H(1B) 0.212022 0.123782 0.155627 1 2 0.015
H(1C) 0.258643 0.165244 0.350748 1 2 0.036
H(1D) 0.369673 0.064348 0.29531 1 2 0.031
H(2A) 0.295647 0.534392 1.185131 1 2 0.017
H(2B) 0.346025 0.660589 1.255136 1 2 0.037
H(2C) 0.148675 0.611264 1.250249 1 2 0.025
H(2D) 0.31373 0.570691 1.387569 1 2 0.035
H(6) 0.152381 0.686292 0.706114 1 2 0.023
H(7) 0.478412 0.347775 0.381122 1 2 0.025
H(8) -0.201604 0.30998 0.527262 1 2 0.026
H(9) 0.571029 0.216385 1.103184 1 2 0.027
H(10A) 0.08593 0.784549 0.938413 1 2 0.019
H(10B) 0.10628 0.92254 0.84613 1 2 0.098
H(11A) 0.1589 0.03296 0.84731 1 2 0.000
H(11B) 0.100307 0.165045 0.94105 1 2 0.055

loop_
_atom_type_symbol
_atom_type_description
_atom_type_scat_dispersion_real
_atom_type_scat_dispersion_imag
_atom_type_scat_source
B B 0.0013 0.0007 'International Tables Vol C Tables 4.2.6.8 and 6.1.1.4'
H H 0.0000 0.0000 'International Tables Vol C Tables 4.2.6.8 and 6.1.1.4'
N N 0.0061 0.0033 'International Tables Vol C Tables 4.2.6.8 and 6.1.1.4'
O O 0.0106 0.0060 'International Tables Vol C Tables 4.2.6.8 and 6.1.1.4'

loop_
_geom_angle_atom_site_label_1
_geom_angle_atom_site_label_2
_geom_angle_atom_site_label_3
_geom_angle
_geom_angle_site_symmetry_1
_geom_angle_site_symmetry_2
_geom_angle_site_symmetry_3
_geom_angle_publ_flag
B(1) O(1) B(3) 119.10(4) 1_555 1_555 1_555 yes
B(2) O(2) B(3) 119.16(4) 1_555 1_555 1_555 yes
B(1) O(3) B(4) 119.32(3) 1_555 1_555 1_555 yes
B(2) O(4) B(4) 119.15(4) 1_555 1_555 1_555 yes
B(1) O(5) B(2) 110.76(3) 1_555 1_555 1_555 yes
B(1) O(6) H(6) 113.4(4) 1_555 1_555 1_555 yes
B(2) O(7) H(7) 93.98(6) 1_555 1_555 1_555 yes
B(3) O(8) H(8) 115.5(3) 1_555 1_555 1_555 yes
B(4) O(9) H(9) 108.69(9) 1_555 1_555 1_555 yes
H(10A) O(10) H(10B) 115.8(3) 1_555 1_555 1_555 yes
H(11A) O(11) H(11B) 130.6(4) 1_555 1_555 1_555 yes
H(1A) N(1) H(1B) 102.3(2) 1_555 1_555 1_555 yes
H(1A) N(1) H(1C) 111.45(10) 1_555 1_555 1_555 yes
H(1A) N(1) H(1D) 112.0(7) 1_555 1_555 1_555 yes
H(1B) N(1) H(1C) 109.6(7) 1_555 1_555 1_555 yes
H(1B) N(1) H(1D) 116.94(9) 1_555 1_555 1_555 yes
H(1C) N(1) H(1D) 104.7(2) 1_555 1_555 1_555 yes
H(2A) N(2) H(2B) 107.94(8) 1_555 1_555 1_555 yes
H(2A) N(2) H(2C) 108.9(3) 1_555 1_555 1_555 yes
H(2A) N(2) H(2D) 113.3(7) 1_555 1_555 1_555 yes
H(2B) N(2) H(2C) 113.2(7) 1_555 1_555 1_555 yes
H(2B) N(2) H(2D) 101.7(3) 1_555 1_555 1_555 yes
H(2C) N(2) H(2D) 111.76(6) 1_555 1_555 1_555 yes
O(1) B(1) O(3) 108.17(4) 1_555 1_555 1_555 yes
O(1) B(1) O(5) 108.61(3) 1_555 1_555 1_555 yes
O(1) B(1) O(6) 109.54(4) 1_555 1_555 1_555 yes
O(3) B(1) O(5) 109.76(3) 1_555 1_555 1_555 yes
O(3) B(1) O(6) 107.18(3) 1_555 1_555 1_555 yes
O(5) B(1) O(6) 113.45(3) 1_555 1_555 1_555 yes
O(2) B(2) O(4) 108.60(4) 1_555 1_555 1_555 yes
O(2) B(2) O(5) 108.99(4) 1_555 1_555 1_555 yes
O(2) B(2) O(7) 111.36(4) 1_555 1_555 1_555 yes
O(4) B(2) O(5) 109.35(3) 1_555 1_555 1_555 yes
O(4) B(2) O(7) 106.47(4) 1_555 1_555 1_555 yes
O(5) B(2) O(7) 111.98(4) 1_555 1_555 1_555 yes
O(1) B(3) O(2) 122.16(4) 1_555 1_555 1_555 yes
O(1) B(3) O(8) 120.61(4) 1_555 1_555 1_555 yes
O(2) B(3) O(8) 117.21(4) 1_555 1_555 1_555 yes
O(3) B(4) O(4) 122.16(4) 1_555 1_555 1_555 yes
O(3) B(4) O(9) 116.84(4) 1_555 1_555 1_555 yes
O(4) B(4) O(9) 120.98(4) 1_555 1_555 1_555 yes

loop_
_geom_bond_atom_site_label_1
_geom_bond_atom_site_label_2
_geom_bond_distance
_geom_bond_site_symmetry_1
_geom_bond_site_symmetry_2
_geom_bond_publ_flag
O(1) B(1) 1.5023(6) 1_555 1_555 yes
O(1) B(3) 1.3666(6) 1_555 1_555 yes
O(2) B(2) 1.4926(6) 1_555 1_555 yes
O(2) B(3) 1.3711(6) 1_555 1_555 yes
O(3) B(1) 1.4887(5) 1_555 1_555 yes
O(3) B(4) 1.3684(6) 1_555 1_555 yes
O(4) B(2) 1.4938(6) 1_555 1_555 yes
O(4) B(4) 1.3633(5) 1_555 1_555 yes
O(5) B(1) 1.4604(5) 1_555 1_555 yes
O(5) B(2) 1.4650(6) 1_555 1_555 yes
O(6) B(1) 1.4494(6) 1_555 1_555 yes
O(6) H(6) 0.960(4) 1_555 1_555 yes
O(7) B(2) 1.4441(5) 1_555 1_555 yes
O(7) H(7) 0.9600(4) 1_555 1_555 yes
O(8) B(3) 1.3702(6) 1_555 1_555 yes
O(8) H(8) 0.960(3) 1_555 1_555 yes
O(9) B(4) 1.3745(5) 1_555 1_555 yes
O(9) H(9) 0.960(6) 1_555 1_555 yes
O(10) H(10A) 0.960(7) 1_555 1_555 yes
O(10) H(10B) 0.955(4) 1_555 1_555 yes
O(11) H(11A) 0.842(7) 1_555 1_555 yes
O(11) H(11B) 0.960(4) 1_555 1_555 yes
N(1) H(1A) 0.900(5) 1_555 1_555 yes
N(1) H(1B) 0.900(2) 1_555 1_555 yes
N(1) H(1C) 0.900(6) 1_555 1_555 yes
N(1) H(1D) 0.900(3) 1_555 1_555 yes
N(2) H(2A) 0.900(5) 1_555 1_555 yes
N(2) H(2B) 0.900(6) 1_555 1_555 yes
N(2) H(2C) 0.9000(16) 1_555 1_555 yes
N(2) H(2D) 0.900(2) 1_555 1_555 yes

loop_
_atom_local_dummy_label
_atom_local_dummy_fract_x
_atom_local_dummy_fract_y
_atom_local_dummy_fract_z
DUM0 0 0 0
